data_4037233
loop_
_publ_author_name
'Kassir, Ahmad F.'
'Ragab, Sherif S.'
'Nguyen, Thao A. M.'
'Charnay-Pouget, Florence'
'Guillot, R\'egis'
'Scherrmann, Marie-Christine'
'Boddaert, Thomas'
'Aitken, David J.'

_publ_section_title
;
 Synthetic Access to All Four Stereoisomers of Oxetin.
;
_journal_issue 20
_journal_name_full 'The Journal of organic chemistry'
_journal_page_first 9983
_journal_page_last 9991
_journal_paper_doi 10.1021/acs.joc.6b01795
_journal_volume 81
_journal_year 2016
_chemical_absolute_configuration syn
_chemical_formula_moiety 'C19 H24 N2 O6'
_chemical_formula_sum 'C19 H24 N2 O6'
_chemical_formula_weight 376.40
_space_group_crystal_system orthorhombic
_space_group_IT_number 19
_space_group_name_Hall 'P 2ac 2ab'
_space_group_name_H-M_alt 'P 21 21 21'
_symmetry_cell_setting orthorhombic
_symmetry_Int_Tables_number 19
_symmetry_space_group_name_H-M 'P 21 21 21'
_atom_sites_solution_hydrogens geom
_audit_creation_method SHELXL-2013
_cell_angle_alpha 90
_cell_angle_beta 90
_cell_angle_gamma 90
_cell_formula_units_Z 4
_cell_length_a 7.1423(3)
_cell_length_b 10.4505(5)
_cell_length_c 25.2828(11)
_cell_measurement_reflns_used 9558
_cell_measurement_temperature 100(1)
_cell_measurement_theta_max 30.52
_cell_measurement_theta_min 2.53
_cell_volume 1887.12(15)
_computing_cell_refinement 'Bruker SAINT'
_computing_data_collection 'Bruker APEX2'
_computing_data_reduction 'Bruker SAINT'
_computing_structure_refinement 'SHELXL-2013 (Sheldrick, 2013)'
_computing_structure_solution 'SHELXS-97 (Sheldrick 2008)'
_diffrn_ambient_temperature 100(1)
_diffrn_measured_fraction_theta_full 0.996
_diffrn_measured_fraction_theta_max 0.997
_diffrn_measurement_device_type 'Bruker VENTURE PHOTON100 CMOS'
_diffrn_measurement_method '\f and \w scans'
_diffrn_radiation_probe x-ray
_diffrn_radiation_type MoK\a
_diffrn_radiation_wavelength 0.71073
_diffrn_reflns_av_R_equivalents 0.0388
_diffrn_reflns_av_unetI/netI 0.0225
_diffrn_reflns_Laue_measured_fraction_full 0.996
_diffrn_reflns_Laue_measured_fraction_max 0.997
_diffrn_reflns_limit_h_max 9
_diffrn_reflns_limit_h_min -10
_diffrn_reflns_limit_k_max 14
_diffrn_reflns_limit_k_min -14
_diffrn_reflns_limit_l_max 36
_diffrn_reflns_limit_l_min -36
_diffrn_reflns_number 52959
_diffrn_reflns_point_group_measured_fraction_full 0.998
_diffrn_reflns_point_group_measured_fraction_max 0.998
_diffrn_reflns_theta_full 25.000
_diffrn_reflns_theta_max 30.577
_diffrn_reflns_theta_min 2.529
_diffrn_source_type 'VENTURE PHOTON Bruker ICMMO '
_exptl_absorpt_coefficient_mu 0.099
_exptl_crystal_colour colorless
_exptl_crystal_density_diffrn 1.325
_exptl_crystal_description needle
_exptl_crystal_F_000 800
_exptl_crystal_size_max 0.400
_exptl_crystal_size_mid 0.140
_exptl_crystal_size_min 0.100
_refine_diff_density_max 0.259
_refine_diff_density_min -0.269
_refine_diff_density_rms 0.049
_refine_ls_abs_structure_details
;
 Flack x determined using 2218 quotients [(I+)-(I-)]/[(I+)+(I-)]
 (Parsons and Flack (2004), Acta Cryst. A60, s61).
;
_refine_ls_abs_structure_Flack 0.34(16)
_refine_ls_extinction_method none
_refine_ls_goodness_of_fit_ref 1.056
_refine_ls_hydrogen_treatment constr
_refine_ls_matrix_type full
_refine_ls_number_parameters 248
_refine_ls_number_reflns 5781
_refine_ls_number_restraints 0
_refine_ls_restrained_S_all 1.056
_refine_ls_R_factor_all 0.0392
_refine_ls_R_factor_gt 0.0347
_refine_ls_shift/su_max 0.000
_refine_ls_shift/su_mean 0.000
_refine_ls_structure_factor_coef Fsqd
_refine_ls_weighting_details 'w=1/[\s^2^(Fo^2^)+(0.0483P)^2^+0.2658P] where P=(Fo^2^+2Fc^2^)/3'
_refine_ls_weighting_scheme calc
_refine_ls_wR_factor_gt 0.0811
_refine_ls_wR_factor_ref 0.0832
_reflns_Friedel_coverage 0.757
_reflns_Friedel_fraction_full 1.000
_reflns_Friedel_fraction_max 0.998
_reflns_number_gt 5371
_reflns_number_total 5781
_reflns_threshold_expression 'I > 2\s(I)'
_cod_data_source_file jo6b01795_si_002.cif
_cod_data_source_block 12ab2
_cod_database_code 4037233
_shelx_space_group_comment
;
The symmetry employed for this shelxl refinement is uniquely defined
by the following loop, which should always be used as a source of
symmetry information in preference to the above space-group names.
They are only intended as comments.
;
_shelx_estimated_absorpt_t_min 0.961
_shelx_estimated_absorpt_t_max 0.990
_shelxl_version_number 2013-4

loop_
_space_group_symop_operation_xyz
'x, y, z'
'-x+1/2, -y, z+1/2'
'-x, y+1/2, -z+1/2'
'x+1/2, -y+1/2, -z'

loop_
_atom_site_label
_atom_site_type_symbol
_atom_site_fract_x
_atom_site_fract_y
_atom_site_fract_z
_atom_site_U_iso_or_equiv
_atom_site_adp_type
_atom_site_occupancy
_atom_site_site_symmetry_order
_atom_site_calc_flag
_atom_site_refinement_flags_posn
_atom_site_refinement_flags_adp
O2 O 0.08326(14) 0.80178(11) 0.58049(4) 0.0153(2) Uani 1 1 d . .
O4 O 0.54782(16) 1.04373(10) 0.57189(4) 0.0178(2) Uani 1 1 d . .
O6 O 0.73815(14) 0.54735(10) 0.56477(4) 0.0162(2) Uani 1 1 d . .
O3 O 0.59080(15) 0.88356(11) 0.65750(4) 0.0193(2) Uani 1 1 d . .
O1 O 0.04902(15) 0.67321(11) 0.65005(4) 0.0180(2) Uani 1 1 d . .
O5 O 0.44253(14) 0.61177(10) 0.54150(4) 0.0170(2) Uani 1 1 d . .
N2 N 0.68240(16) 0.75252(11) 0.55081(5) 0.0120(2) Uani 1 1 d . .
H100 H 0.7964 0.7631 0.5608 0.014 Uiso 1 1 calc R U
N1 N 0.31166(16) 0.78758(11) 0.64647(4) 0.0109(2) Uani 1 1 d . .
C11 C 0.45561(19) 0.86774(13) 0.62927(5) 0.0125(2) Uani 1 1 d . .
C15 C 0.60630(19) 0.63432(13) 0.55132(5) 0.0117(2) Uani 1 1 d . .
C10 C 0.14395(18) 0.75905(14) 0.62099(5) 0.0122(2) Uani 1 1 d . .
C13 C 0.57470(19) 0.86067(13) 0.53369(5) 0.0108(2) Uani 1 1 d . .
H13 H 0.5131 0.8458 0.4996 0.013 Uiso 1 1 calc R U
C8 C 0.32063(19) 0.72884(13) 0.69941(5) 0.0122(2) Uani 1 1 d . .
H8 H 0.4399 0.6837 0.7038 0.015 Uiso 1 1 calc R U
C12 C 0.44212(19) 0.92631(12) 0.57474(5) 0.0120(2) Uani 1 1 d . .
H12 H 0.3130 0.9352 0.5621 0.014 Uiso 1 1 calc R U
C6 C 0.03458(19) 0.62299(13) 0.74330(5) 0.0138(3) Uani 1 1 d . .
C14 C 0.6814(2) 0.98756(13) 0.53514(5) 0.0129(3) Uani 1 1 d . .
H14A H 0.8065 0.9797 0.5497 0.016 Uiso 1 1 calc R U
H14B H 0.6850 1.0307 0.5012 0.016 Uiso 1 1 calc R U
C7 C 0.15758(19) 0.63069(14) 0.69518(5) 0.0140(3) Uani 1 1 d . .
H7 H 0.2094 0.5457 0.6877 0.017 Uiso 1 1 calc R U
C5 C 0.1009(2) 0.55612(15) 0.78715(6) 0.0181(3) Uani 1 1 d . .
H5 H 0.2130 0.5112 0.7850 0.022 Uiso 1 1 calc R U
C9 C 0.2976(2) 0.82897(14) 0.74287(6) 0.0165(3) Uani 1 1 d . .
H9A H 0.3975 0.8902 0.7406 0.025 Uiso 1 1 calc R U
H9B H 0.3010 0.7878 0.7768 0.025 Uiso 1 1 calc R U
H9C H 0.1798 0.8719 0.7386 0.025 Uiso 1 1 calc R U
C16 C 0.6890(2) 0.41177(13) 0.57118(6) 0.0160(3) Uani 1 1 d . .
C1 C -0.1357(2) 0.68713(15) 0.74613(6) 0.0179(3) Uani 1 1 d . .
H1 H -0.1816 0.7307 0.7168 0.021 Uiso 1 1 calc R U
C4 C 0.0001(2) 0.55633(16) 0.83400(6) 0.0227(3) Uani 1 1 d . .
H4 H 0.0459 0.5127 0.8634 0.027 Uiso 1 1 calc R U
C18 C 0.6425(2) 0.35391(15) 0.51769(7) 0.0218(3) Uani 1 1 d . .
H18A H 0.5358 0.3969 0.5029 0.033 Uiso 1 1 calc R U
H18B H 0.6146 0.2646 0.5219 0.033 Uiso 1 1 calc R U
H18C H 0.7476 0.3636 0.4944 0.033 Uiso 1 1 calc R U
C2 C -0.2373(2) 0.68579(17) 0.79323(7) 0.0229(3) Uani 1 1 d . .
H2 H -0.3515 0.7283 0.7952 0.028 Uiso 1 1 calc R U
C3 C -0.1690(2) 0.62149(17) 0.83722(6) 0.0244(3) Uani 1 1 d . .
H3 H -0.2362 0.6220 0.8687 0.029 Uiso 1 1 calc R U
C17 C 0.8691(2) 0.35484(17) 0.59320(8) 0.0270(4) Uani 1 1 d . .
H17A H 0.9696 0.3697 0.5688 0.041 Uiso 1 1 calc R U
H17B H 0.8532 0.2645 0.5983 0.041 Uiso 1 1 calc R U
H17C H 0.8980 0.3945 0.6265 0.041 Uiso 1 1 calc R U
C19 C 0.5306(3) 0.39496(17) 0.61070(7) 0.0276(4) Uani 1 1 d . .
H19A H 0.5596 0.4408 0.6426 0.041 Uiso 1 1 calc R U
H19B H 0.5156 0.3057 0.6187 0.041 Uiso 1 1 calc R U
H19C H 0.4165 0.4277 0.5959 0.041 Uiso 1 1 calc R U

loop_
_atom_site_aniso_label
_atom_site_aniso_U_11
_atom_site_aniso_U_22
_atom_site_aniso_U_33
_atom_site_aniso_U_23
_atom_site_aniso_U_13
_atom_site_aniso_U_12
O2 0.0126(5) 0.0219(5) 0.0115(4) -0.0007(4) -0.0021(4) -0.0021(4)
O4 0.0224(5) 0.0099(4) 0.0212(5) -0.0029(4) 0.0096(4) -0.0033(4)
O6 0.0137(5) 0.0090(4) 0.0257(6) 0.0021(4) -0.0030(4) 0.0014(4)
O3 0.0131(5) 0.0271(6) 0.0176(5) -0.0010(4) -0.0020(4) -0.0059(4)
O1 0.0152(5) 0.0264(6) 0.0125(4) 0.0035(4) -0.0039(4) -0.0097(4)
O5 0.0126(5) 0.0136(5) 0.0247(5) 0.0004(4) -0.0029(4) -0.0013(4)
N2 0.0099(5) 0.0090(5) 0.0172(5) -0.0008(4) -0.0020(4) 0.0005(4)
N1 0.0094(5) 0.0136(5) 0.0098(5) -0.0001(4) -0.0010(4) -0.0013(4)
C11 0.0104(5) 0.0135(6) 0.0136(6) -0.0025(5) 0.0020(5) -0.0011(5)
C15 0.0127(6) 0.0110(6) 0.0116(6) -0.0010(5) 0.0005(5) 0.0012(5)
C10 0.0102(6) 0.0151(6) 0.0114(6) -0.0035(5) 0.0007(5) -0.0023(5)
C13 0.0122(6) 0.0093(5) 0.0110(5) -0.0004(4) -0.0009(5) 0.0010(5)
C8 0.0110(6) 0.0151(6) 0.0106(6) 0.0017(5) -0.0005(5) -0.0005(5)
C12 0.0123(6) 0.0099(6) 0.0140(6) -0.0002(5) 0.0027(5) -0.0002(5)
C6 0.0136(6) 0.0135(6) 0.0142(6) 0.0034(5) -0.0015(5) -0.0022(5)
C14 0.0141(6) 0.0100(6) 0.0147(6) 0.0004(5) 0.0019(5) -0.0005(5)
C7 0.0134(6) 0.0143(6) 0.0145(6) 0.0014(5) -0.0016(5) -0.0017(5)
C5 0.0186(7) 0.0152(7) 0.0203(7) 0.0058(5) -0.0049(6) -0.0022(5)
C9 0.0180(6) 0.0197(7) 0.0117(6) -0.0029(5) 0.0000(5) -0.0048(5)
C16 0.0184(6) 0.0090(6) 0.0206(7) 0.0045(5) 0.0002(6) 0.0015(5)
C1 0.0154(6) 0.0193(7) 0.0189(7) 0.0051(6) -0.0018(5) 0.0006(5)
C4 0.0315(9) 0.0207(7) 0.0159(7) 0.0069(6) -0.0056(6) -0.0107(7)
C18 0.0275(8) 0.0117(6) 0.0261(8) -0.0008(6) -0.0031(6) 0.0028(6)
C2 0.0167(7) 0.0273(8) 0.0248(8) -0.0006(6) 0.0051(6) -0.0016(6)
C3 0.0297(8) 0.0272(8) 0.0163(7) 0.0002(6) 0.0058(6) -0.0129(7)
C17 0.0260(8) 0.0197(7) 0.0354(9) 0.0071(7) -0.0071(7) 0.0075(6)
C19 0.0315(8) 0.0245(8) 0.0267(8) 0.0109(7) 0.0095(7) 0.0019(7)

loop_
_atom_type_symbol
_atom_type_description
_atom_type_scat_dispersion_real
_atom_type_scat_dispersion_imag
_atom_type_scat_source
C C 0.0033 0.0016 'International Tables Vol C Tables 4.2.6.8 and 6.1.1.4'
H H 0.0000 0.0000 'International Tables Vol C Tables 4.2.6.8 and 6.1.1.4'
N N 0.0061 0.0033 'International Tables Vol C Tables 4.2.6.8 and 6.1.1.4'
O O 0.0106 0.0060 'International Tables Vol C Tables 4.2.6.8 and 6.1.1.4'

loop_
_geom_angle_atom_site_label_1
_geom_angle_atom_site_label_2
_geom_angle_atom_site_label_3
_geom_angle
C12 O4 C14 91.83(9)
C15 O6 C16 120.64(11)
C10 O1 C7 111.43(10)
C15 N2 C13 120.54(11)
C15 N2 H100 119.7
C13 N2 H100 119.7
C10 N1 C11 128.17(12)
C10 N1 C8 111.62(11)
C11 N1 C8 120.06(11)
O3 C11 N1 119.03(13)
O3 C11 C12 122.18(13)
N1 C11 C12 118.71(12)
O5 C15 N2 124.17(13)
O5 C15 O6 126.13(13)
N2 C15 O6 109.70(11)
O2 C10 O1 122.26(12)
O2 C10 N1 128.82(13)
O1 C10 N1 108.91(12)
N2 C13 C14 114.12(11)
N2 C13 C12 118.06(11)
C14 C13 C12 84.58(10)
N2 C13 H13 112.4
C14 C13 H13 112.4
C12 C13 H13 112.4
N1 C8 C9 111.31(11)
N1 C8 C7 100.35(10)
C9 C8 C7 114.90(11)
N1 C8 H8 110.0
C9 C8 H8 110.0
C7 C8 H8 110.0
O4 C12 C11 110.90(11)
O4 C12 C13 91.32(10)
C11 C12 C13 112.91(11)
O4 C12 H12 113.3
C11 C12 H12 113.3
C13 C12 H12 113.3
C1 C6 C5 119.86(13)
C1 C6 C7 121.83(12)
C5 C6 C7 118.18(13)
O4 C14 C13 92.19(10)
O4 C14 H14A 113.3
C13 C14 H14A 113.3
O4 C14 H14B 113.3
C13 C14 H14B 113.3
H14A C14 H14B 110.6
O1 C7 C6 109.93(11)
O1 C7 C8 104.63(11)
C6 C7 C8 114.66(12)
O1 C7 H7 109.1
C6 C7 H7 109.1
C8 C7 H7 109.1
C4 C5 C6 120.19(15)
C4 C5 H5 119.9
C6 C5 H5 119.9
C8 C9 H9A 109.5
C8 C9 H9B 109.5
H9A C9 H9B 109.5
C8 C9 H9C 109.5
H9A C9 H9C 109.5
H9B C9 H9C 109.5
O6 C16 C18 109.77(12)
O6 C16 C19 111.23(12)
C18 C16 C19 112.14(14)
O6 C16 C17 102.43(12)
C18 C16 C17 110.79(13)
C19 C16 C17 110.08(14)
C6 C1 C2 119.62(14)
C6 C1 H1 120.2
C2 C1 H1 120.2
C5 C4 C3 120.15(15)
C5 C4 H4 119.9
C3 C4 H4 119.9
C16 C18 H18A 109.5
C16 C18 H18B 109.5
H18A C18 H18B 109.5
C16 C18 H18C 109.5
H18A C18 H18C 109.5
H18B C18 H18C 109.5
C3 C2 C1 120.43(15)
C3 C2 H2 119.8
C1 C2 H2 119.8
C2 C3 C4 119.73(15)
C2 C3 H3 120.1
C4 C3 H3 120.1
C16 C17 H17A 109.5
C16 C17 H17B 109.5
H17A C17 H17B 109.5
C16 C17 H17C 109.5
H17A C17 H17C 109.5
H17B C17 H17C 109.5
C16 C19 H19A 109.5
C16 C19 H19B 109.5
H19A C19 H19B 109.5
C16 C19 H19C 109.5
H19A C19 H19C 109.5
H19B C19 H19C 109.5

loop_
_geom_bond_atom_site_label_1
_geom_bond_atom_site_label_2
_geom_bond_distance
O2 C10 1.1982(17)
O4 C12 1.4425(16)
O4 C14 1.4554(17)
O6 C15 1.3522(17)
O6 C16 1.4688(17)
O3 C11 1.2120(17)
O1 C10 1.3433(17)
O1 C7 1.4493(17)
O5 C15 1.2187(17)
N2 C15 1.3497(17)
N2 C13 1.4340(17)
N2 H100 0.8600
N1 C10 1.3924(17)
N1 C11 1.3958(17)
N1 C8 1.4739(17)
C11 C12 1.5116(19)
C13 C14 1.5298(19)
C13 C12 1.5633(19)
C13 H13 0.9800
C8 C9 1.526(2)
C8 C7 1.5555(19)
C8 H8 0.9800
C12 H12 0.9800
C6 C1 1.391(2)
C6 C5 1.3934(19)
C6 C7 1.5027(19)
C14 H14A 0.9700
C14 H14B 0.9700
C7 H7 0.9800
C5 C4 1.386(2)
C5 H5 0.9300
C9 H9A 0.9600
C9 H9B 0.9600
C9 H9C 0.9600
C16 C18 1.518(2)
C16 C19 1.520(2)
C16 C17 1.523(2)
C1 C2 1.394(2)
C1 H1 0.9300
C4 C3 1.389(3)
C4 H4 0.9300
C18 H18A 0.9600
C18 H18B 0.9600
C18 H18C 0.9600
C2 C3 1.388(2)
C2 H2 0.9300
C3 H3 0.9300
C17 H17A 0.9600
C17 H17B 0.9600
C17 H17C 0.9600
C19 H19A 0.9600
C19 H19B 0.9600
C19 H19C 0.9600
